data_2214747
loop_
_publ_author_name
'Yuting Chen'
'Jian-Min Dou'
'Da-Cheng Li'
'Da-Qi Wang'
'Yue-Hua Zhu'

_publ_section_title
;[\m-1,2-Disalicyloylhydrazine(2--)-\k^3^<i>N</i>,<i>O</i>,<i>O</i>':\k^3^<i>N</i>',<i>O</i>'',<i>O</i>''']bis[tripyridinenickel(II)]
 pyridine disolvate
;
_journal_coeditor_code HY2070
_journal_issue 8
_journal_name_full 'Acta Crystallographica Section E'
_journal_page_first m2118
_journal_page_last m2118
_journal_paper_doi 10.1107/S1600536807033582
_journal_volume 63
_journal_year 2007
_chemical_formula_iupac '[Ni2 (C14 H8 N2 O4) (C5 H5 N)6], 2C5 H5 N'
_chemical_formula_moiety 'C44 H38 N8 Ni2 O4, 2(C5 H5 N)'
_chemical_formula_sum 'C54 H48 N10 Ni2 O4'
_chemical_formula_weight 1018.44
_chemical_name_systematic
;
[\m-1,2-Disalicyloylhydrazine(2-)-
\k^3^N,O,O':\k^3^N',O'',O''']bis[tripyridinenickel(II)] pyridine disolvate
;
_space_group_IT_number 88
_symmetry_cell_setting tetragonal
_symmetry_space_group_name_Hall '-I 4ad'
_symmetry_space_group_name_H-M 'I 41/a :2'
_atom_sites_solution_hydrogens geom
_atom_sites_solution_primary direct
_atom_sites_solution_secondary difmap
_audit_creation_method SHELXL-97
_cell_angle_alpha 90.00
_cell_angle_beta 90.00
_cell_angle_gamma 90.00
_cell_formula_units_Z 8
_cell_length_a 27.040(2)
_cell_length_b 27.040(2)
_cell_length_c 14.3178(18)
_cell_measurement_reflns_used 3046
_cell_measurement_temperature 298(2)
_cell_measurement_theta_max 21.48
_cell_measurement_theta_min 2.204
_cell_volume 10468.6(17)
_computing_cell_refinement 'SAINT (Siemens, 1996)'
_computing_data_collection 'SMART (Siemens, 1996)'
_computing_data_reduction SAINT
_computing_molecular_graphics 'SHELXTL (Siemens, 1996)'
_computing_publication_material SHELXTL
_computing_structure_refinement 'SHELXL97 (Sheldrick, 1997)'
_computing_structure_solution 'SHELXS97 (Sheldrick, 1997)'
_diffrn_ambient_temperature 298(2)
_diffrn_measured_fraction_theta_full 0.999
_diffrn_measured_fraction_theta_max 0.999
_diffrn_measurement_device_type 'Bruker SMART 1000 CCD area-detector'
_diffrn_measurement_method '\f and \w'
_diffrn_radiation_monochromator graphite
_diffrn_radiation_source 'fine-focus sealed tube'
_diffrn_radiation_type MoK\a
_diffrn_radiation_wavelength 0.71073
_diffrn_reflns_av_R_equivalents 0.0638
_diffrn_reflns_av_sigmaI/netI 0.0791
_diffrn_reflns_limit_h_max 32
_diffrn_reflns_limit_h_min -13
_diffrn_reflns_limit_k_max 30
_diffrn_reflns_limit_k_min -32
_diffrn_reflns_limit_l_max 17
_diffrn_reflns_limit_l_min -17
_diffrn_reflns_number 21466
_diffrn_reflns_theta_full 25.00
_diffrn_reflns_theta_max 25.00
_diffrn_reflns_theta_min 1.51
_exptl_absorpt_coefficient_mu 0.773
_exptl_absorpt_correction_T_max 0.861
_exptl_absorpt_correction_T_min 0.779
_exptl_absorpt_correction_type multi-scan
_exptl_absorpt_process_details '(SADABS; Sheldrick, 1996)'
_exptl_crystal_colour red
_exptl_crystal_density_diffrn 1.292
_exptl_crystal_density_method 'not measured'
_exptl_crystal_description block
_exptl_crystal_F_000 4240
_exptl_crystal_size_max 0.34
_exptl_crystal_size_mid 0.23
_exptl_crystal_size_min 0.20
_refine_diff_density_max 0.309
_refine_diff_density_min -0.426
_refine_ls_extinction_method none
_refine_ls_goodness_of_fit_ref 1.024
_refine_ls_hydrogen_treatment constr
_refine_ls_matrix_type full
_refine_ls_number_parameters 316
_refine_ls_number_reflns 4609
_refine_ls_number_restraints 102
_refine_ls_restrained_S_all 1.096
_refine_ls_R_factor_all 0.0916
_refine_ls_R_factor_gt 0.0529
_refine_ls_shift/su_max 0.000
_refine_ls_shift/su_mean 0.000
_refine_ls_structure_factor_coef Fsqd
_refine_ls_weighting_details 'calc w=1/[\s^2^(Fo^2^)+(0.07P)^2^] where P=(Fo^2^+2Fc^2^)/3'
_refine_ls_weighting_scheme calc
_refine_ls_wR_factor_gt 0.1328
_refine_ls_wR_factor_ref 0.1516
_reflns_number_gt 2743
_reflns_number_total 4609
_reflns_threshold_expression I>2\s(I)
_cod_data_source_file hy2070.cif
_cod_data_source_block I
_cod_original_sg_symbol_H-M 'I 41/a'
_cod_database_code 2214747
_cod_database_fobs_code 2214747

loop_
_symmetry_equiv_pos_as_xyz
'x, y, z'
'-x+1/2, -y, z+1/2'
'-y+3/4, x+1/4, z+1/4'
'y+3/4, -x+3/4, z+3/4'
'x+1/2, y+1/2, z+1/2'
'-x+1, -y+1/2, z+1'
'-y+5/4, x+3/4, z+3/4'
'y+5/4, -x+5/4, z+5/4'
'-x, -y, -z'
'x-1/2, y, -z-1/2'
'y-3/4, -x-1/4, -z-1/4'
'-y-3/4, x-3/4, -z-3/4'
'-x+1/2, -y+1/2, -z+1/2'
'x, y+1/2, -z'
'y-1/4, -x+1/4, -z+1/4'
'-y-1/4, x-1/4, -z-1/4'

loop_
_atom_site_type_symbol
_atom_site_label
_atom_site_fract_x
_atom_site_fract_y
_atom_site_fract_z
_atom_site_U_iso_or_equiv
_atom_site_adp_type
_atom_site_calc_flag
_atom_site_refinement_flags
_atom_site_occupancy
Ni Ni1 0.547168(18) 0.061356(19) 0.07264(4) 0.0430(2) Uani d . 1
N N1 0.50175(11) 0.00672(11) 0.0474(2) 0.0402(8) Uani d . 1
N N2 0.49003(13) 0.11803(14) 0.0520(3) 0.0576(9) Uani d U 1
N N3 0.61032(12) 0.01068(13) 0.0880(3) 0.0498(9) Uani d . 1
N N4 0.59618(12) 0.12023(12) 0.0881(2) 0.0465(9) Uani d . 1
N N5 0.7088(6) 0.3732(4) 0.3455(7) 0.175(4) Uani d D 1
O O1 0.44541(9) -0.05583(9) 0.07017(18) 0.0443(7) Uani d . 1
O O2 0.53200(10) 0.05767(9) 0.2084(2) 0.0492(7) Uani d . 1
C C1 0.47284(14) -0.02083(14) 0.1014(3) 0.0384(9) Uani d . 1
C C2 0.47115(14) -0.00872(14) 0.2032(3) 0.0381(9) Uani d . 1
C C3 0.49896(14) 0.02951(14) 0.2477(3) 0.0420(10) Uani d . 1
C C4 0.48975(16) 0.03587(16) 0.3447(3) 0.0501(11) Uani d . 1
H H4 0.5068 0.0607 0.3761 0.060 Uiso calc R 1
C C5 0.45740(16) 0.00756(17) 0.3939(3) 0.0533(11) Uani d . 1
H H5 0.4528 0.0135 0.4572 0.064 Uiso calc R 1
C C6 0.43109(17) -0.03022(17) 0.3502(3) 0.0565(12) Uani d . 1
H H6 0.4094 -0.0502 0.3836 0.068 Uiso calc R 1
C C7 0.43824(14) -0.03701(16) 0.2565(3) 0.0468(10) Uani d . 1
H H7 0.4203 -0.0617 0.2266 0.056 Uiso calc R 1
C C8 0.4812(2) 0.1372(2) -0.0297(5) 0.0941(16) Uani d U 1
H H8 0.4977 0.1238 -0.0807 0.113 Uiso calc R 1
C C9 0.4494(2) 0.1757(3) -0.0462(5) 0.1082(17) Uani d U 1
H H9 0.4458 0.1884 -0.1062 0.130 Uiso calc R 1
C C10 0.4239(2) 0.1948(2) 0.0245(5) 0.1061(17) Uani d U 1
H H10 0.4014 0.2204 0.0154 0.127 Uiso calc R 1
C C11 0.4319(3) 0.1754(3) 0.1097(5) 0.1206(19) Uani d U 1
H H11 0.4149 0.1876 0.1613 0.145 Uiso calc R 1
C C12 0.4651(2) 0.1376(2) 0.1203(5) 0.1042(17) Uani d U 1
H H12 0.4702 0.1251 0.1801 0.125 Uiso calc R 1
C C13 0.61964(19) -0.02483(18) 0.0272(4) 0.0725(15) Uani d . 1
H H13 0.5992 -0.0278 -0.0247 0.087 Uiso calc R 1
C C14 0.6578(2) -0.0574(2) 0.0369(5) 0.0954(19) Uani d . 1
H H14 0.6626 -0.0819 -0.0077 0.115 Uiso calc R 1
C C15 0.6881(2) -0.0543(3) 0.1102(6) 0.101(2) Uani d . 1
H H15 0.7142 -0.0763 0.1176 0.121 Uiso calc R 1
C C16 0.6796(2) -0.0176(3) 0.1742(5) 0.109(2) Uani d . 1
H H16 0.6998 -0.0140 0.2264 0.131 Uiso calc R 1
C C17 0.6407(2) 0.0136(2) 0.1591(4) 0.0812(17) Uani d . 1
H H17 0.6354 0.0388 0.2023 0.097 Uiso calc R 1
C C18 0.62427(18) 0.13505(18) 0.0177(4) 0.0663(14) Uani d . 1
H H18 0.6214 0.1184 -0.0389 0.080 Uiso calc R 1
C C19 0.65742(19) 0.17364(19) 0.0229(4) 0.0746(15) Uani d . 1
H H19 0.6760 0.1828 -0.0289 0.090 Uiso calc R 1
C C20 0.66227(19) 0.19768(18) 0.1045(4) 0.0708(15) Uani d . 1
H H20 0.6844 0.2239 0.1104 0.085 Uiso calc R 1
C C21 0.6339(2) 0.18282(19) 0.1793(4) 0.0796(16) Uani d . 1
H H21 0.6365 0.1987 0.2368 0.096 Uiso calc R 1
C C22 0.60200(19) 0.14440(18) 0.1675(3) 0.0679(14) Uani d . 1
H H22 0.5831 0.1345 0.2185 0.081 Uiso calc R 1
C C23 0.6591(6) 0.3744(4) 0.3440(8) 0.159(4) Uani d D 1
H H23 0.6407 0.3514 0.3775 0.191 Uiso calc R 1
C C24 0.6371(4) 0.4087(7) 0.2945(11) 0.185(6) Uani d D 1
H H24 0.6029 0.4119 0.2979 0.223 Uiso calc R 1
C C25 0.6630(7) 0.4396(4) 0.2384(10) 0.166(6) Uani d D 1
H H25 0.6465 0.4614 0.1990 0.199 Uiso calc R 1
C C26 0.7111(7) 0.4387(4) 0.2398(8) 0.177(5) Uani d D 1
H H26 0.7291 0.4609 0.2036 0.213 Uiso calc R 1
C C27 0.7346(3) 0.4057(5) 0.2934(11) 0.156(4) Uani d D 1
H H27 0.7690 0.4053 0.2948 0.187 Uiso calc R 1

loop_
_atom_site_aniso_label
_atom_site_aniso_U_11
_atom_site_aniso_U_22
_atom_site_aniso_U_33
_atom_site_aniso_U_12
_atom_site_aniso_U_13
_atom_site_aniso_U_23
Ni1 0.0436(3) 0.0457(3) 0.0396(3) -0.0082(2) -0.0003(2) -0.0042(2)
N1 0.0420(18) 0.048(2) 0.0302(17) -0.0042(16) 0.0010(15) -0.0027(15)
N2 0.056(2) 0.060(2) 0.058(2) 0.0037(18) 0.0054(18) -0.0014(18)
N3 0.047(2) 0.049(2) 0.053(2) -0.0053(17) -0.0005(18) 0.0004(18)
N4 0.049(2) 0.044(2) 0.047(2) -0.0061(16) -0.0016(17) -0.0021(17)
N5 0.249(13) 0.146(8) 0.131(8) 0.039(9) -0.048(8) -0.037(6)
O1 0.0460(16) 0.0466(16) 0.0402(17) -0.0145(13) 0.0017(12) -0.0025(13)
O2 0.0572(18) 0.0501(17) 0.0403(17) -0.0147(15) 0.0006(13) -0.0016(13)
C1 0.037(2) 0.041(2) 0.037(2) 0.0008(18) 0.0024(17) 0.0012(18)
C2 0.039(2) 0.041(2) 0.034(2) 0.0028(18) -0.0001(17) 0.0000(17)
C3 0.041(2) 0.044(2) 0.041(2) 0.0062(19) -0.0039(19) -0.0007(19)
C4 0.056(3) 0.055(3) 0.039(3) 0.002(2) 0.000(2) -0.010(2)
C5 0.057(3) 0.069(3) 0.034(2) 0.004(2) 0.006(2) 0.000(2)
C6 0.055(3) 0.064(3) 0.050(3) -0.006(2) 0.012(2) 0.003(2)
C7 0.041(2) 0.055(3) 0.045(3) -0.005(2) 0.0049(19) -0.001(2)
C8 0.105(3) 0.096(3) 0.081(3) 0.040(3) 0.003(3) 0.006(3)
C9 0.119(4) 0.110(4) 0.096(4) 0.045(3) -0.003(3) 0.010(3)
C10 0.111(4) 0.104(4) 0.104(4) 0.046(3) 0.003(3) 0.010(3)
C11 0.133(4) 0.125(4) 0.105(4) 0.058(3) 0.022(3) 0.004(3)
C12 0.113(4) 0.114(4) 0.086(4) 0.056(3) 0.020(3) 0.013(3)
C13 0.085(4) 0.067(3) 0.066(4) 0.023(3) -0.008(3) -0.007(3)
C14 0.112(5) 0.091(4) 0.083(5) 0.044(4) 0.014(4) 0.005(3)
C15 0.071(4) 0.114(6) 0.118(6) 0.035(4) 0.003(4) 0.026(5)
C16 0.085(5) 0.109(5) 0.133(7) 0.011(4) -0.054(4) 0.001(5)
C17 0.075(4) 0.075(4) 0.093(4) 0.008(3) -0.031(3) -0.009(3)
C18 0.070(3) 0.070(3) 0.059(3) -0.021(3) 0.012(3) -0.006(3)
C19 0.070(3) 0.072(4) 0.082(4) -0.025(3) 0.011(3) 0.002(3)
C20 0.063(3) 0.055(3) 0.094(4) -0.020(3) -0.011(3) 0.004(3)
C21 0.088(4) 0.071(4) 0.080(4) -0.033(3) -0.006(3) -0.019(3)
C22 0.076(3) 0.071(3) 0.056(3) -0.028(3) 0.007(3) -0.012(3)
C23 0.184(11) 0.172(11) 0.121(9) 0.005(10) 0.069(9) 0.017(7)
C24 0.128(9) 0.245(17) 0.184(14) 0.104(11) -0.004(8) -0.064(11)
C25 0.223(15) 0.094(7) 0.181(13) 0.054(9) -0.090(12) -0.019(7)
C26 0.257(16) 0.071(6) 0.204(12) -0.036(9) -0.035(11) 0.032(6)
C27 0.131(8) 0.101(7) 0.235(14) -0.010(7) -0.024(9) -0.058(8)

loop_
_atom_type_symbol
_atom_type_description
_atom_type_scat_dispersion_real
_atom_type_scat_dispersion_imag
_atom_type_scat_source
C C 0.0033 0.0016 'International Tables Vol C Tables 4.2.6.8 and 6.1.1.4'
H H 0.0000 0.0000 'International Tables Vol C Tables 4.2.6.8 and 6.1.1.4'
N N 0.0061 0.0033 'International Tables Vol C Tables 4.2.6.8 and 6.1.1.4'
O O 0.0106 0.0060 'International Tables Vol C Tables 4.2.6.8 and 6.1.1.4'
Ni Ni 0.3393 1.1124 'International Tables Vol C Tables 4.2.6.8 and 6.1.1.4'

loop_
_geom_angle_atom_site_label_1
_geom_angle_atom_site_label_2
_geom_angle_atom_site_label_3
_geom_angle_site_symmetry_1
_geom_angle_site_symmetry_3
_geom_angle
N1 Ni1 O2 . . 90.75(11)
N1 Ni1 O1 . 9_655 79.81(11)
O2 Ni1 O1 . 9_655 170.55(10)
N1 Ni1 N4 . . 175.46(13)
O2 Ni1 N4 . . 93.76(12)
O1 Ni1 N4 9_655 . 95.68(12)
N1 Ni1 N2 . . 93.47(13)
O2 Ni1 N2 . . 91.23(13)
O1 Ni1 N2 9_655 . 89.17(13)
N4 Ni1 N2 . . 85.91(13)
N1 Ni1 N3 . . 92.03(13)
O2 Ni1 N3 . . 91.77(12)
O1 Ni1 N3 9_655 . 88.77(12)
N4 Ni1 N3 . . 88.37(12)
N2 Ni1 N3 . . 173.70(13)
C1 N1 N1 . 9_655 112.1(4)
C1 N1 Ni1 . . 133.4(3)
N1 N1 Ni1 9_655 . 114.5(3)
C12 N2 C8 . . 114.8(5)
C12 N2 Ni1 . . 123.2(4)
C8 N2 Ni1 . . 121.9(4)
C17 N3 C13 . . 115.9(4)
C17 N3 Ni1 . . 121.8(3)
C13 N3 Ni1 . . 122.3(3)
C22 N4 C18 . . 115.9(4)
C22 N4 Ni1 . . 123.1(3)
C18 N4 Ni1 . . 121.0(3)
C23 N5 C27 . . 119.5(9)
C1 O1 Ni1 . 9_655 110.1(2)
C3 O2 Ni1 . . 126.4(2)
O1 C1 N1 . . 123.5(4)
O1 C1 C2 . . 118.9(3)
N1 C1 C2 . . 117.6(3)
C7 C2 C3 . . 119.2(4)
C7 C2 C1 . . 115.5(3)
C3 C2 C1 . . 125.3(3)
O2 C3 C4 . . 118.2(4)
O2 C3 C2 . . 126.3(4)
C4 C3 C2 . . 115.5(4)
C5 C4 C3 . . 123.4(4)
C5 C4 H4 . . 118.3
C3 C4 H4 . . 118.3
C4 C5 C6 . . 120.6(4)
C4 C5 H5 . . 119.7
C6 C5 H5 . . 119.7
C7 C6 C5 . . 117.8(4)
C7 C6 H6 . . 121.1
C5 C6 H6 . . 121.1
C6 C7 C2 . . 123.4(4)
C6 C7 H7 . . 118.3
C2 C7 H7 . . 118.3
N2 C8 C9 . . 124.9(6)
N2 C8 H8 . . 117.5
C9 C8 H8 . . 117.5
C10 C9 C8 . . 119.3(7)
C10 C9 H9 . . 120.4
C8 C9 H9 . . 120.4
C9 C10 C11 . . 117.1(7)
C9 C10 H10 . . 121.4
C11 C10 H10 . . 121.4
C10 C11 C12 . . 119.8(7)
C10 C11 H11 . . 120.1
C12 C11 H11 . . 120.1
N2 C12 C11 . . 124.1(6)
N2 C12 H12 . . 118.0
C11 C12 H12 . . 118.0
N3 C13 C14 . . 123.2(5)
N3 C13 H13 . . 118.4
C14 C13 H13 . . 118.4
C15 C14 C13 . . 120.3(6)
C15 C14 H14 . . 119.8
C13 C14 H14 . . 119.8
C14 C15 C16 . . 117.9(6)
C14 C15 H15 . . 121.1
C16 C15 H15 . . 121.1
C17 C16 C15 . . 118.1(6)
C17 C16 H16 . . 120.9
C15 C16 H16 . . 120.9
N3 C17 C16 . . 124.6(6)
N3 C17 H17 . . 117.7
C16 C17 H17 . . 117.7
N4 C18 C19 . . 124.1(5)
N4 C18 H18 . . 117.9
C19 C18 H18 . . 117.9
C20 C19 C18 . . 118.5(5)
C20 C19 H19 . . 120.7
C18 C19 H19 . . 120.7
C19 C20 C21 . . 118.7(5)
C19 C20 H20 . . 120.6
C21 C20 H20 . . 120.6
C22 C21 C20 . . 118.6(5)
C22 C21 H21 . . 120.7
C20 C21 H21 . . 120.7
N4 C22 C21 . . 124.1(5)
N4 C22 H22 . . 117.9
C21 C22 H22 . . 117.9
C24 C23 N5 . . 118.7(9)
C24 C23 H23 . . 120.6
N5 C23 H23 . . 120.6
C23 C24 C25 . . 121.5(10)
C23 C24 H24 . . 119.3
C25 C24 H24 . . 119.3
C26 C25 C24 . . 119.8(10)
C26 C25 H25 . . 120.1
C24 C25 H25 . . 120.1
C25 C26 C27 . . 119.7(9)
C25 C26 H26 . . 120.1
C27 C26 H26 . . 120.1
C26 C27 N5 . . 120.4(9)
C26 C27 H27 . . 119.8
N5 C27 H27 . . 119.8

loop_
_geom_bond_atom_site_label_1
_geom_bond_atom_site_label_2
_geom_bond_site_symmetry_2
_geom_bond_distance
_geom_bond_publ_flag
Ni1 N1 . 1.955(3) y
Ni1 O2 . 1.989(3) y
Ni1 O1 9_655 2.060(3) y
Ni1 N4 . 2.083(3) y
Ni1 N2 . 2.196(4) y
Ni1 N3 . 2.201(3) y
N1 C1 . 1.328(5) ?
N1 N1 9_655 1.409(6) ?
N2 C12 . 1.300(6) ?
N2 C8 . 1.301(6) ?
N3 C17 . 1.310(6) ?
N3 C13 . 1.320(6) ?
N4 C22 . 1.320(5) ?
N4 C18 . 1.325(5) ?
N5 C23 . 1.345(11) ?
N5 C27 . 1.348(11) ?
O1 C1 . 1.283(4) ?
O1 Ni1 9_655 2.060(3) ?
O2 C3 . 1.302(4) ?
C1 C2 . 1.495(5) ?
C2 C7 . 1.399(5) ?
C2 C3 . 1.428(5) ?
C3 C4 . 1.421(5) ?
C4 C5 . 1.359(5) ?
C4 H4 . 0.9300 ?
C5 C6 . 1.393(6) ?
C5 H5 . 0.9300 ?
C6 C7 . 1.368(6) ?
C6 H6 . 0.9300 ?
C7 H7 . 0.9300 ?
C8 C9 . 1.371(7) ?
C8 H8 . 0.9300 ?
C9 C10 . 1.329(8) ?
C9 H9 . 0.9300 ?
C10 C11 . 1.346(9) ?
C10 H10 . 0.9300 ?
C11 C12 . 1.369(8) ?
C11 H11 . 0.9300 ?
C12 H12 . 0.9300 ?
C13 C14 . 1.363(7) ?
C13 H13 . 0.9300 ?
C14 C15 . 1.335(8) ?
C14 H14 . 0.9300 ?
C15 C16 . 1.371(9) ?
C15 H15 . 0.9300 ?
C16 C17 . 1.366(8) ?
C16 H16 . 0.9300 ?
C17 H17 . 0.9300 ?
C18 C19 . 1.378(6) ?
C18 H18 . 0.9300 ?
C19 C20 . 1.344(7) ?
C19 H19 . 0.9300 ?
C20 C21 . 1.378(7) ?
C20 H20 . 0.9300 ?
C21 C22 . 1.361(6) ?
C21 H21 . 0.9300 ?
C22 H22 . 0.9300 ?
C23 C24 . 1.310(11) ?
C23 H23 . 0.9300 ?
C24 C25 . 1.354(12) ?
C24 H24 . 0.9300 ?
C25 C26 . 1.30(3) ?
C25 H25 . 0.9300 ?
C26 C27 . 1.337(10) ?
C26 H26 . 0.9300 ?
C27 H27 . 0.9300 ?
